data_7054476
loop_
_publ_author_name
'Fischer, Dennis'
'Klap\"otke, Thomas M.'
'Reymann, Marius'
'Stierstorfer, J\"org'
'V\"olkl, Maurus B. R.'

_publ_section_title
;
 Energetic alliance of tetrazole-1-oxides and 1,2,5-oxadiazoles
;
_journal_issue 3
_journal_name_full 'New J. Chem.'
_journal_page_first 1619
_journal_paper_doi 10.1039/C4NJ01351D
_journal_volume 39
_journal_year 2015
_chemical_formula_moiety 'C4 N10 O4, 2(H4 N O), H2 O'
_chemical_formula_sum 'C4 H10 N12 O7'
_chemical_formula_weight 338.24
_chemical_name_common 'bishydroxyammonium 4,5-bis(1-oxidotetrazolyl)furoxane monohydrate'
_chemical_name_systematic 'bishydroxyammonium 4,5-bis(1-oxidotetrazolyl)furoxane monohydrate'
_space_group_IT_number 4
_symmetry_cell_setting monoclinic
_symmetry_Int_Tables_number 4
_symmetry_space_group_name_Hall 'P 2yb'
_symmetry_space_group_name_H-M 'P 1 21 1'
_atom_sites_solution_hydrogens geom
_atom_sites_solution_primary direct
_atom_sites_solution_secondary difmap
_audit_creation_date
;
'Thu Oct 06 14:14:38 2011'
;
_audit_creation_method
;
CrysAlisPro, Oxford Diffraction Ltd.,
Version 1.171.35.11 (release 16-05-2011 CrysAlis171 .NET)
(compiled May 16 2011,17:55:39)
;
_audit_update_record 07.10.2011
_cell_angle_alpha 90.00
_cell_angle_beta 90.004(12)
_cell_angle_gamma 90.00
_cell_formula_units_Z 2
_cell_length_a 8.0286(12)
_cell_length_b 8.0668(11)
_cell_length_c 9.6666(15)
_cell_measurement_reflns_used 921
_cell_measurement_temperature 173(2)
_cell_measurement_theta_max 29.9973
_cell_measurement_theta_min 4.1473
_cell_volume 626.06(16)
_computing_cell_refinement
;
CrysAlisPro, Agilent Technologies,
Version 1.171.35.11 (release 16-05-2011 CrysAlis171 .NET)
(compiled May 16 2011,17:55:39)
;
_computing_data_collection
;
CrysAlisPro, Agilent Technologies,
Version 1.171.35.11 (release 16-05-2011 CrysAlis171 .NET)
(compiled May 16 2011,17:55:39)
;
_computing_data_reduction
;
CrysAlisPro, Agilent Technologies,
Version 1.171.35.11 (release 16-05-2011 CrysAlis171 .NET)
(compiled May 16 2011,17:55:39)
;
_computing_molecular_graphics
;
'ORTEP (M. N. Burnett, C. K. Johnson, ORTEP-III: Oak Ridge Thermal Ellipsoid
;
_computing_publication_material 'PLATON (A. L. Spek, Acta Crystallogr, Sect. A, 1990, 46, C34, 1995 version).'
_computing_structure_refinement 'SHELXL-97 (Sheldrick, 1997)'
_computing_structure_solution SIR-92
_diffrn_ambient_temperature 173
_diffrn_detector_area_resol_mean 15.9809
_diffrn_measured_fraction_theta_full 0.994
_diffrn_measured_fraction_theta_max 0.994
_diffrn_measurement_device 'CCD camera on \k-goniostat'
_diffrn_measurement_device_type 'Xcalibur, Sapphire3'
_diffrn_measurement_method '\w scans'
_diffrn_orient_matrix_UB_11 -0.0071486000
_diffrn_orient_matrix_UB_12 0.0861823000
_diffrn_orient_matrix_UB_13 -0.0132189000
_diffrn_orient_matrix_UB_21 -0.0654481000
_diffrn_orient_matrix_UB_22 0.0051350000
_diffrn_orient_matrix_UB_23 0.0489846000
_diffrn_orient_matrix_UB_31 0.0587850000
_diffrn_orient_matrix_UB_32 0.0168043000
_diffrn_orient_matrix_UB_33 0.0530762000
_diffrn_radiation_collimation 0.5
_diffrn_radiation_monochromator graphite
_diffrn_radiation_source 'Enhance (Mo) X-ray Source'
_diffrn_radiation_type 'Mo K\a'
_diffrn_radiation_wavelength 0.71073
_diffrn_reflns_av_R_equivalents 0.0350
_diffrn_reflns_av_sigmaI/netI 0.0481
_diffrn_reflns_limit_h_max 10
_diffrn_reflns_limit_h_min -8
_diffrn_reflns_limit_k_max 9
_diffrn_reflns_limit_k_min -10
_diffrn_reflns_limit_l_max 9
_diffrn_reflns_limit_l_min -12
_diffrn_reflns_number 3382
_diffrn_reflns_theta_full 26.48
_diffrn_reflns_theta_max 26.48
_diffrn_reflns_theta_min 4.16
_diffrn_source_current 40
_diffrn_source_type 'Spellman generator'
_diffrn_source_voltage 50
_exptl_absorpt_coefficient_mu 0.165
_exptl_absorpt_correction_T_max 0.9837
_exptl_absorpt_correction_T_min 0.9710
_exptl_absorpt_correction_type multi-scan
_exptl_absorpt_process_details
;
CrysAlisPro, Agilent Technologies,
Version 1.171.35.11 (release 16-05-2011 CrysAlis171 .NET)
(compiled May 16 2011,17:55:39)
Empirical absorption correction using spherical harmonics,
 implemented in SCALE3 ABSPACK scaling algorithm.
;
_exptl_crystal_colour colorless
_exptl_crystal_density_diffrn 1.794
_exptl_crystal_density_method 'not measured'
_exptl_crystal_description needle
_exptl_crystal_F_000 348
_exptl_crystal_size_max 0.18
_exptl_crystal_size_mid 0.12
_exptl_crystal_size_min 0.10
_refine_diff_density_max 0.208
_refine_diff_density_min -0.226
_refine_diff_density_rms 0.046
_refine_ls_abs_structure_details 'Flack H D (1983), Acta Cryst. A39, 876-881'
_refine_ls_abs_structure_Flack -10(10)
_refine_ls_extinction_method none
_refine_ls_goodness_of_fit_ref 1.040
_refine_ls_hydrogen_treatment refall
_refine_ls_matrix_type full
_refine_ls_number_parameters 248
_refine_ls_number_reflns 1383
_refine_ls_number_restraints 1
_refine_ls_restrained_S_all 1.040
_refine_ls_R_factor_all 0.0418
_refine_ls_R_factor_gt 0.0319
_refine_ls_shift/su_max 0.000
_refine_ls_shift/su_mean 0.000
_refine_ls_structure_factor_coef Fsqd
_refine_ls_weighting_details 'calc w=1/[\s^2^(Fo^2^)+(0.0217P)^2^+0.0000P] where P=(Fo^2^+2Fc^2^)/3'
_refine_ls_weighting_scheme calc
_refine_ls_wR_factor_gt 0.0570
_refine_ls_wR_factor_ref 0.0616
_reflns_number_gt 1208
_reflns_number_total 1383
_reflns_threshold_expression >2sigma(I)
_cod_data_source_file c4nj01351d2.cif
_cod_data_source_block gx567
_cod_depositor_comments 'Adding full bibliography for 7054474--7054485.cif.'
_cod_original_sg_symbol_Hall 'P 2yb '
_cod_original_sg_symbol_H-M 'P 21'
_cod_database_code 7054476

loop_
_symmetry_equiv_pos_as_xyz
'x, y, z'
'-x, y+1/2, -z'

loop_
_atom_site_label
_atom_site_type_symbol
_atom_site_fract_x
_atom_site_fract_y
_atom_site_fract_z
_atom_site_U_iso_or_equiv
_atom_site_adp_type
_atom_site_occupancy
_atom_site_symmetry_multiplicity
_atom_site_calc_flag
O1 O 0.3449(2) 0.7610(3) -0.2929(2) 0.0223(5) Uani 1 1 d
O2 O 0.1855(3) 0.4280(3) -0.2048(2) 0.0258(5) Uani 1 1 d
O3 O 0.0084(3) 0.4695(2) -0.0228(2) 0.0246(5) Uani 1 1 d
O4 O 0.0030(2) 0.6436(2) 0.3881(2) 0.0212(5) Uani 1 1 d
N1 N 0.4450(3) 0.7326(3) -0.1858(2) 0.0186(5) Uani 1 1 d
N2 N 0.6059(3) 0.7778(3) -0.1878(3) 0.0232(6) Uani 1 1 d
N3 N 0.6676(3) 0.7385(3) -0.0661(3) 0.0239(6) Uani 1 1 d
N4 N 0.5495(3) 0.6679(3) 0.0145(2) 0.0219(6) Uani 1 1 d
N5 N 0.1613(3) 0.5011(3) -0.0956(3) 0.0197(6) Uani 1 1 d
N6 N 0.0100(3) 0.5579(3) 0.0982(3) 0.0231(6) Uani 1 1 d
N7 N 0.1210(3) 0.7447(3) 0.3409(2) 0.0170(5) Uani 1 1 d
N8 N 0.1883(3) 0.8624(3) 0.4212(3) 0.0229(6) Uani 1 1 d
N9 N 0.3017(3) 0.9369(3) 0.3432(3) 0.0278(6) Uani 1 1 d
N10 N 0.3087(3) 0.8675(3) 0.2158(3) 0.0243(6) Uani 1 1 d
C1 C 0.4113(3) 0.6661(4) -0.0620(3) 0.0171(6) Uani 1 1 d
C2 C 0.2484(4) 0.6075(4) -0.0187(3) 0.0172(6) Uani 1 1 d
C3 C 0.1521(3) 0.6387(4) 0.1020(3) 0.0174(6) Uani 1 1 d
C4 C 0.1952(3) 0.7476(4) 0.2164(3) 0.0172(6) Uani 1 1 d
O5 O 0.3886(3) 0.1822(3) 0.5966(2) 0.0301(6) Uani 1 1 d
N11 N 0.3162(4) 0.0996(4) 0.7108(3) 0.0213(6) Uani 1 1 d
O6 O 0.0024(3) 0.2374(3) 0.2746(2) 0.0330(6) Uani 1 1 d
N12 N 0.1059(4) 0.3077(4) 0.3774(3) 0.0228(6) Uani 1 1 d
O7 O 0.6383(3) 0.0166(3) 0.4943(3) 0.0250(5) Uani 1 1 d
H12C H 0.084(6) 0.249(6) 0.470(5) 0.082(15) Uiso 1 1 d
H5A H 0.485(5) 0.119(5) 0.571(4) 0.053(12) Uiso 1 1 d
H12A H 0.082(5) 0.423(6) 0.404(4) 0.064(13) Uiso 1 1 d
H12B H 0.207(4) 0.297(4) 0.347(4) 0.031(10) Uiso 1 1 d
H7A H 0.602(5) -0.065(6) 0.438(4) 0.052(12) Uiso 1 1 d
H11B H 0.209(4) 0.126(4) 0.703(3) 0.029(10) Uiso 1 1 d
H7B H 0.654(5) 0.081(5) 0.430(4) 0.040(12) Uiso 1 1 d
H6 H -0.112(7) 0.248(7) 0.297(5) 0.090(17) Uiso 1 1 d
H11A H 0.369(4) 0.131(5) 0.793(4) 0.039(10) Uiso 1 1 d
H11C H 0.328(4) -0.009(5) 0.694(4) 0.041(11) Uiso 1 1 d

loop_
_atom_site_aniso_label
_atom_site_aniso_U_11
_atom_site_aniso_U_22
_atom_site_aniso_U_33
_atom_site_aniso_U_23
_atom_site_aniso_U_13
_atom_site_aniso_U_12
O1 0.0288(12) 0.0222(11) 0.0160(12) 0.0035(9) -0.0032(8) -0.0008(9)
O2 0.0361(14) 0.0249(12) 0.0163(12) -0.0067(10) 0.0027(9) -0.0010(9)
O3 0.0222(12) 0.0261(12) 0.0254(13) -0.0033(10) 0.0013(9) -0.0086(9)
O4 0.0203(11) 0.0211(11) 0.0222(12) 0.0020(9) 0.0047(8) -0.0033(9)
N1 0.0223(14) 0.0155(13) 0.0181(13) -0.0010(11) 0.0022(10) 0.0020(10)
N2 0.0227(14) 0.0257(15) 0.0213(15) -0.0016(12) 0.0056(10) -0.0022(11)
N3 0.0222(14) 0.0280(14) 0.0215(15) -0.0028(12) 0.0034(10) -0.0038(12)
N4 0.0190(13) 0.0275(14) 0.0193(14) -0.0020(12) 0.0025(10) -0.0011(11)
N5 0.0229(14) 0.0161(13) 0.0202(14) -0.0013(11) -0.0014(11) -0.0005(10)
N6 0.0268(15) 0.0239(14) 0.0185(15) -0.0035(11) -0.0020(11) -0.0030(11)
N7 0.0182(13) 0.0155(12) 0.0174(13) -0.0001(11) -0.0002(9) 0.0014(10)
N8 0.0231(14) 0.0230(14) 0.0226(15) -0.0042(11) -0.0006(11) -0.0001(11)
N9 0.0262(16) 0.0289(15) 0.0284(16) -0.0044(13) 0.0009(11) -0.0063(12)
N10 0.0240(15) 0.0245(14) 0.0245(15) -0.0019(13) 0.0025(11) -0.0071(11)
C1 0.0207(16) 0.0169(15) 0.0135(15) 0.0004(12) 0.0026(11) 0.0000(12)
C2 0.0235(16) 0.0139(14) 0.0141(15) 0.0018(12) -0.0016(12) 0.0013(12)
C3 0.0181(16) 0.0163(16) 0.0176(15) 0.0027(12) 0.0003(11) 0.0009(12)
C4 0.0185(15) 0.0150(14) 0.0181(16) 0.0010(13) 0.0002(11) 0.0002(12)
O5 0.0383(14) 0.0213(12) 0.0307(13) 0.0037(10) 0.0153(10) 0.0027(10)
N11 0.0223(16) 0.0201(15) 0.0215(15) 0.0008(12) 0.0008(11) 0.0022(11)
O6 0.0269(13) 0.0389(14) 0.0331(14) -0.0081(12) -0.0015(10) -0.0046(11)
N12 0.0223(16) 0.0248(15) 0.0213(16) -0.0018(12) 0.0049(12) -0.0004(11)
O7 0.0292(13) 0.0233(13) 0.0224(13) 0.0015(11) 0.0007(10) -0.0039(10)

loop_
_atom_type_symbol
_atom_type_description
_atom_type_scat_dispersion_real
_atom_type_scat_dispersion_imag
_atom_type_scat_source
C C 0.0033 0.0000 'International Tables Vol C Tables 4.2.6.8 and 6.1.1.4'
H H 0.0000 0.0000 'International Tables Vol C Tables 4.2.6.8 and 6.1.1.4'
N N 0.0061 0.0000 'International Tables Vol C Tables 4.2.6.8 and 6.1.1.4'
O O 0.0106 0.0000 'International Tables Vol C Tables 4.2.6.8 and 6.1.1.4'

loop_
_geom_angle_atom_site_label_1
_geom_angle_atom_site_label_2
_geom_angle_atom_site_label_3
_geom_angle
N6 O3 N5 108.5(2)
O1 N1 C1 130.0(2)
O1 N1 N2 121.5(2)
C1 N1 N2 108.4(2)
N3 N2 N1 106.5(2)
N2 N3 N4 110.7(2)
C1 N4 N3 105.6(2)
O2 N5 C2 135.0(3)
O2 N5 O3 118.1(2)
C2 N5 O3 106.8(2)
C3 N6 O3 106.9(2)
O4 N7 N8 121.5(2)
O4 N7 C4 129.3(2)
N8 N7 C4 109.1(2)
N9 N8 N7 105.6(2)
N8 N9 N10 111.0(2)
C4 N10 N9 105.6(2)
N4 C1 N1 108.8(2)
N4 C1 C2 126.4(3)
N1 C1 C2 124.7(2)
N5 C2 C3 106.6(3)
N5 C2 C1 121.4(3)
C3 C2 C1 131.9(3)
N6 C3 C2 111.2(3)
N6 C3 C4 121.8(3)
C2 C3 C4 127.0(2)
N10 C4 N7 108.7(2)
N10 C4 C3 126.8(3)
N7 C4 C3 124.5(2)
N11 O5 H5A 106(2)
O5 N11 H11B 103(2)
O5 N11 H11A 110(2)
H11B N11 H11A 117(3)
O5 N11 H11C 106(2)
H11B N11 H11C 109(3)
H11A N11 H11C 112(3)
N12 O6 H6 112(3)
O6 N12 H12C 109(3)
O6 N12 H12A 117(2)
H12C N12 H12A 100(3)
O6 N12 H12B 106(2)
H12C N12 H12B 114(3)
H12A N12 H12B 111(3)
H7A O7 H7B 94(3)

loop_
_geom_bond_atom_site_label_1
_geom_bond_atom_site_label_2
_geom_bond_distance
O1 N1 1.330(3)
O2 N5 1.224(3)
O3 N6 1.370(3)
O3 N5 1.438(3)
O4 N7 1.331(3)
N1 C1 1.339(3)
N1 N2 1.343(3)
N2 N3 1.315(3)
N3 N4 1.353(3)
N4 C1 1.333(4)
N5 C2 1.333(4)
N6 C3 1.314(4)
N7 N8 1.340(3)
N7 C4 1.343(3)
N8 N9 1.326(4)
N9 N10 1.354(4)
N10 C4 1.329(4)
C1 C2 1.452(4)
C2 C3 1.422(4)
C3 C4 1.454(4)
O5 N11 1.414(3)
O5 H5A 0.96(4)
N11 H11B 0.89(3)
N11 H11A 0.93(4)
N11 H11C 0.90(4)
O6 N12 1.414(3)
O6 H6 0.95(5)
N12 H12C 1.03(5)
N12 H12A 0.98(5)
N12 H12B 0.87(4)
O7 H7A 0.90(5)
O7 H7B 0.82(4)

loop_
_geom_hbond_atom_site_label_D
_geom_hbond_atom_site_label_H
_geom_hbond_atom_site_label_A
_geom_hbond_distance_DH
_geom_hbond_distance_HA
_geom_hbond_distance_DA
_geom_hbond_angle_DHA
_geom_hbond_site_symmetry_A
N12 H12C O4 1.03(5) 1.75(5) 2.767(3) 166(4) 2_546
N12 H12C N7 1.03(5) 2.46(5) 3.315(4) 140(4) 2_546
O5 H5A O7 0.96(4) 1.66(4) 2.604(3) 168(3) .
N12 H12A O4 0.98(5) 1.90(5) 2.834(4) 159(3) .
N12 H12A N7 0.98(5) 2.68(5) 3.545(4) 147(3) .
N12 H12B N2 0.87(4) 2.15(4) 2.961(4) 154(3) 2_645
O7 H7A O5 0.90(5) 2.07(5) 2.845(3) 144(4) 2_646
O7 H7A N9 0.90(5) 2.58(4) 3.138(4) 121(3) 1_545
N11 H11B O4 0.89(3) 1.92(3) 2.758(4) 156(3) 2_546
N11 H11B N6 0.89(3) 2.66(3) 3.222(4) 122(2) 2_546
O7 H7B O1 0.82(4) 1.97(4) 2.775(3) 168(4) 2_645
O6 H6 O1 0.95(5) 1.87(5) 2.801(3) 165(4) 2_545
N11 H11A N4 0.93(4) 2.00(4) 2.919(4) 168(3) 2_646
N11 H11C O1 0.90(4) 1.86(4) 2.742(4) 166(3) 1_546
N11 H11C N1 0.90(4) 2.56(4) 3.291(4) 139(3) 1_546

loop_
_geom_torsion_atom_site_label_1
_geom_torsion_atom_site_label_2
_geom_torsion_atom_site_label_3
_geom_torsion_atom_site_label_4
_geom_torsion
O1 N1 N2 N3 177.6(2)
C1 N1 N2 N3 0.0(3)
N1 N2 N3 N4 0.3(3)
N2 N3 N4 C1 -0.4(3)
N6 O3 N5 O2 177.5(2)
N6 O3 N5 C2 -0.8(3)
N5 O3 N6 C3 0.0(3)
O4 N7 N8 N9 178.9(2)
C4 N7 N8 N9 0.8(3)
N7 N8 N9 N10 -0.7(3)
N8 N9 N10 C4 0.3(3)
N3 N4 C1 N1 0.4(3)
N3 N4 C1 C2 -177.6(3)
O1 N1 C1 N4 -177.7(3)
N2 N1 C1 N4 -0.3(3)
O1 N1 C1 C2 0.4(5)
N2 N1 C1 C2 177.8(3)
O2 N5 C2 C3 -176.7(3)
O3 N5 C2 C3 1.3(3)
O2 N5 C2 C1 1.9(5)
O3 N5 C2 C1 179.8(2)
N4 C1 C2 N5 -130.2(3)
N1 C1 C2 N5 52.1(4)
N4 C1 C2 C3 47.9(5)
N1 C1 C2 C3 -129.8(3)
O3 N6 C3 C2 0.8(3)
O3 N6 C3 C4 179.3(2)
N5 C2 C3 N6 -1.4(3)
C1 C2 C3 N6 -179.7(3)
N5 C2 C3 C4 -179.7(3)
C1 C2 C3 C4 2.0(5)
N9 N10 C4 N7 0.2(3)
N9 N10 C4 C3 178.5(3)
O4 N7 C4 N10 -178.6(3)
N8 N7 C4 N10 -0.6(3)
O4 N7 C4 C3 3.0(4)
N8 N7 C4 C3 -179.0(3)
N6 C3 C4 N10 -160.2(3)
C2 C3 C4 N10 17.9(5)
N6 C3 C4 N7 17.9(4)
C2 C3 C4 N7 -164.0(3)
